data_7716187
loop_
_publ_author_name
'Ogawa, Naoki'
'Suzuki, Nobuhiro'
'Katsura, Yoshifumi'
'Minoura, Mao'
'Nakanishi, Waro'
'Hayashi, Satoko'

_publ_section_title
;
 Extremely stable system of 1-haloselanyl-anthraquinones: experimental and
 theoretical investigations.
;
_journal_issue 24
_journal_name_full 'Dalton transactions (Cambridge, England : 2003)'
_journal_page_first 10099
_journal_page_last 10112
_journal_paper_doi 10.1039/d4dt00760c
_journal_volume 53
_journal_year 2024
_chemical_formula_sum 'C14 H7 Br O2'
_chemical_formula_weight 287.11
_space_group_crystal_system monoclinic
_space_group_IT_number 4
_space_group_name_Hall 'P 2yb'
_space_group_name_H-M_alt 'P 1 21 1'
_atom_sites_solution_hydrogens geom
_audit_creation_method SHELXL-2014/7
_audit_update_record
;
2024-05-09 deposited with the CCDC.	2024-05-14 downloaded from the CCDC.
;
_cell_angle_alpha 90
_cell_angle_beta 94.654(4)
_cell_angle_gamma 90
_cell_formula_units_Z 2
_cell_length_a 7.7673(8)
_cell_length_b 3.9545(4)
_cell_length_c 16.7397(17)
_cell_measurement_temperature 100(2)
_cell_volume 512.48(9)
_computing_structure_refinement 'SHELXL-2014/7 (Sheldrick, 2014)'
_diffrn_ambient_temperature 100(2)
_diffrn_measured_fraction_theta_full 0.999
_diffrn_measured_fraction_theta_max 0.999
_diffrn_radiation_type MoK\a
_diffrn_radiation_wavelength 0.71073
_diffrn_reflns_av_R_equivalents 0.0421
_diffrn_reflns_av_unetI/netI 0.0428
_diffrn_reflns_Laue_measured_fraction_full 0.999
_diffrn_reflns_Laue_measured_fraction_max 0.999
_diffrn_reflns_limit_h_max 10
_diffrn_reflns_limit_h_min -10
_diffrn_reflns_limit_k_max 5
_diffrn_reflns_limit_k_min -5
_diffrn_reflns_limit_l_max 21
_diffrn_reflns_limit_l_min -21
_diffrn_reflns_number 9983
_diffrn_reflns_point_group_measured_fraction_full 0.998
_diffrn_reflns_point_group_measured_fraction_max 0.994
_diffrn_reflns_theta_full 25.242
_diffrn_reflns_theta_max 27.473
_diffrn_reflns_theta_min 2.441
_exptl_absorpt_coefficient_mu 3.993
_exptl_crystal_density_diffrn 1.861
_exptl_crystal_F_000 284
_exptl_crystal_size_max 0.100
_exptl_crystal_size_mid 0.020
_exptl_crystal_size_min 0.020
_refine_diff_density_max 0.770
_refine_diff_density_min -0.479
_refine_diff_density_rms 0.087
_refine_ls_abs_structure_details
;
 Flack x determined using 831 quotients [(I+)-(I-)]/[(I+)+(I-)]
 (Parsons, Flack and Wagner, Acta Cryst. B69 (2013) 249-259).
;
_refine_ls_abs_structure_Flack 0.076(7)
_refine_ls_extinction_method none
_refine_ls_goodness_of_fit_ref 1.087
_refine_ls_hydrogen_treatment constr
_refine_ls_matrix_type full
_refine_ls_number_parameters 154
_refine_ls_number_reflns 2336
_refine_ls_number_restraints 1
_refine_ls_restrained_S_all 1.087
_refine_ls_R_factor_all 0.0360
_refine_ls_R_factor_gt 0.0298
_refine_ls_shift/su_max 0.000
_refine_ls_shift/su_mean 0.000
_refine_ls_structure_factor_coef Fsqd
_refine_ls_weighting_details 'w=1/[\s^2^(Fo^2^)+(0.0314P)^2^+0.1438P] where P=(Fo^2^+2Fc^2^)/3'
_refine_ls_weighting_scheme calc
_refine_ls_wR_factor_gt 0.0661
_refine_ls_wR_factor_ref 0.0689
_reflns_Friedel_coverage 0.738
_reflns_Friedel_fraction_full 0.996
_reflns_Friedel_fraction_max 0.989
_reflns_number_gt 2133
_reflns_number_total 2336
_reflns_threshold_expression 'I > 2\s(I)'
_cod_data_source_file d4dt00760c2.cif
_cod_data_source_block 7_1-AnqBr
_cod_depositor_comments 'Adding full bibliography for 7716186--7716189.cif.'
_cod_original_sg_symbol_H-M 'P 21'
_cod_database_code 7716187
_shelx_shelxl_version_number 2014/7
_shelx_space_group_comment
;
The symmetry employed for this shelxl refinement is uniquely defined
by the following loop, which should always be used as a source of
symmetry information in preference to the above space-group names.
They are only intended as comments.
;
_shelx_estimated_absorpt_t_min 0.691
_shelx_estimated_absorpt_t_max 0.924

loop_
_space_group_symop_operation_xyz
'x, y, z'
'-x, y+1/2, -z'

loop_
_atom_site_label
_atom_site_type_symbol
_atom_site_fract_x
_atom_site_fract_y
_atom_site_fract_z
_atom_site_U_iso_or_equiv
_atom_site_adp_type
_atom_site_occupancy
_atom_site_site_symmetry_order
_atom_site_calc_flag
_atom_site_refinement_flags_posn
_atom_site_refinement_flags_adp
_atom_site_refinement_flags_occupancy
_atom_site_disorder_assembly
_atom_site_disorder_group
C1 C 0.6337(6) 0.1617(10) 0.3802(3) 0.0174(11) Uani 1 1 d . . . . .
C2 C 0.4757(5) 0.0433(18) 0.4015(3) 0.0195(11) Uani 1 1 d . . . . .
H2 H 0.4687 -0.0647 0.4518 0.023 Uiso 1 1 calc R U . . .
C3 C 0.3255(5) 0.082(2) 0.3492(2) 0.0222(8) Uani 1 1 d . . . . .
H3 H 0.2165 0.0069 0.3643 0.027 Uiso 1 1 calc R U . . .
C4 C 0.3403(6) 0.2291(13) 0.2764(3) 0.0194(10) Uani 1 1 d . . . . .
H4 H 0.2408 0.2488 0.2398 0.023 Uiso 1 1 calc R U . . .
C5 C 0.4987(6) 0.3521(12) 0.2542(3) 0.0160(9) Uani 1 1 d . . . . .
C6 C 0.4998(6) 0.5109(11) 0.1734(3) 0.0180(12) Uani 1 1 d . . . . .
C7 C 0.6646(6) 0.6569(10) 0.1506(3) 0.0166(11) Uani 1 1 d . . . . .
C8 C 0.6710(6) 0.8145(12) 0.0758(3) 0.0201(10) Uani 1 1 d . . . . .
H8 H 0.5696 0.8271 0.0401 0.024 Uiso 1 1 calc R U . . .
C9 C 0.8241(6) 0.9517(13) 0.0535(3) 0.0219(10) Uani 1 1 d . . . . .
H9 H 0.8277 1.0581 0.0028 0.026 Uiso 1 1 calc R U . . .
C10 C 0.9726(6) 0.9331(13) 0.1058(3) 0.0200(10) Uani 1 1 d . . . . .
H10 H 1.0775 1.0294 0.0910 0.024 Uiso 1 1 calc R U . . .
C11 C 0.9677(6) 0.7747(12) 0.1792(3) 0.0182(10) Uani 1 1 d . . . . .
H11 H 1.0699 0.7612 0.2143 0.022 Uiso 1 1 calc R U . . .
C12 C 0.8150(5) 0.6349(13) 0.2022(3) 0.0156(12) Uani 1 1 d . . . . .
C13 C 0.8163(6) 0.4631(12) 0.2819(3) 0.0169(9) Uani 1 1 d . . . . .
C14 C 0.6491(6) 0.3220(11) 0.3070(3) 0.0157(9) Uani 1 1 d . . . . .
Br1 Br 0.82016(5) 0.08301(18) 0.45896(2) 0.02177(13) Uani 1 1 d . . . . .
O1 O 0.3688(4) 0.5198(11) 0.12824(19) 0.0281(11) Uani 1 1 d . . . . .
O2 O 0.9519(4) 0.4410(10) 0.3241(2) 0.0276(8) Uani 1 1 d . . . . .

loop_
_atom_site_aniso_label
_atom_site_aniso_U_11
_atom_site_aniso_U_22
_atom_site_aniso_U_33
_atom_site_aniso_U_23
_atom_site_aniso_U_13
_atom_site_aniso_U_12
C1 0.022(2) 0.015(3) 0.0151(19) -0.0029(16) -0.0018(16) 0.0040(16)
C2 0.024(2) 0.017(3) 0.0176(18) -0.002(2) 0.0023(15) 0.000(2)
C3 0.029(2) 0.0177(19) 0.0204(18) 0.001(4) 0.0060(15) -0.007(4)
C4 0.015(2) 0.019(2) 0.023(2) -0.004(2) -0.0017(18) 0.0001(19)
C5 0.018(2) 0.015(2) 0.015(2) -0.0031(18) -0.0011(17) 0.0028(17)
C6 0.020(2) 0.019(4) 0.0148(19) -0.0017(17) -0.0023(16) 0.0021(17)
C7 0.018(2) 0.014(3) 0.017(2) -0.0042(16) -0.0005(16) 0.0008(16)
C8 0.023(2) 0.019(2) 0.018(2) -0.0015(19) -0.0021(18) 0.0013(19)
C9 0.032(3) 0.017(2) 0.017(2) 0.0007(18) 0.0024(19) -0.0009(19)
C10 0.022(2) 0.018(2) 0.022(2) -0.0016(19) 0.0076(19) -0.0030(19)
C11 0.017(2) 0.017(2) 0.021(2) -0.0037(19) 0.0013(18) 0.0012(18)
C12 0.0160(18) 0.015(3) 0.0160(18) -0.0025(19) 0.0016(14) 0.0009(18)
C13 0.014(2) 0.018(2) 0.018(2) -0.0029(17) -0.0003(17) 0.0030(16)
C14 0.017(2) 0.014(2) 0.017(2) -0.0022(18) 0.0013(17) 0.0030(17)
Br1 0.0219(2) 0.0238(2) 0.0188(2) 0.0028(3) -0.00336(13) 0.0015(3)
O1 0.0194(15) 0.041(3) 0.0227(16) 0.0045(17) -0.0064(12) -0.0028(16)
O2 0.0156(16) 0.043(2) 0.0228(17) 0.0080(15) -0.0050(13) -0.0026(15)

loop_
_atom_type_symbol
_atom_type_description
_atom_type_scat_dispersion_real
_atom_type_scat_dispersion_imag
_atom_type_scat_source
C C 0.0033 0.0016 'International Tables Vol C Tables 4.2.6.8 and 6.1.1.4'
H H 0.0000 0.0000 'International Tables Vol C Tables 4.2.6.8 and 6.1.1.4'
O O 0.0106 0.0060 'International Tables Vol C Tables 4.2.6.8 and 6.1.1.4'
Br Br -0.2901 2.4595 'International Tables Vol C Tables 4.2.6.8 and 6.1.1.4'

loop_
_geom_angle_atom_site_label_1
_geom_angle_atom_site_label_2
_geom_angle_atom_site_label_3
_geom_angle
_geom_angle_site_symmetry_1
_geom_angle_site_symmetry_3
_geom_angle_publ_flag
C2 C1 C14 121.4(4) . . ?
C2 C1 Br1 113.9(3) . . ?
C14 C1 Br1 124.6(3) . . ?
C1 C2 C3 120.6(5) . . ?
C1 C2 H2 119.7 . . ?
C3 C2 H2 119.7 . . ?
C4 C3 C2 118.4(4) . . ?
C4 C3 H3 120.8 . . ?
C2 C3 H3 120.8 . . ?
C3 C4 C5 121.6(4) . . ?
C3 C4 H4 119.2 . . ?
C5 C4 H4 119.2 . . ?
C4 C5 C14 120.4(4) . . ?
C4 C5 C6 117.1(4) . . ?
C14 C5 C6 122.5(4) . . ?
O1 C6 C7 121.6(4) . . ?
O1 C6 C5 120.6(4) . . ?
C7 C6 C5 117.8(4) . . ?
C12 C7 C8 119.4(4) . . ?
C12 C7 C6 120.8(4) . . ?
C8 C7 C6 119.8(4) . . ?
C9 C8 C7 120.5(4) . . ?
C9 C8 H8 119.8 . . ?
C7 C8 H8 119.8 . . ?
C8 C9 C10 119.7(5) . . ?
C8 C9 H9 120.1 . . ?
C10 C9 H9 120.1 . . ?
C11 C10 C9 120.1(4) . . ?
C11 C10 H10 120.0 . . ?
C9 C10 H10 120.0 . . ?
C10 C11 C12 120.8(4) . . ?
C10 C11 H11 119.6 . . ?
C12 C11 H11 119.6 . . ?
C11 C12 C7 119.5(4) . . ?
C11 C12 C13 118.9(4) . . ?
C7 C12 C13 121.6(4) . . ?
O2 C13 C12 119.5(4) . . ?
O2 C13 C14 122.3(4) . . ?
C12 C13 C14 118.3(4) . . ?
C1 C14 C5 117.6(4) . . ?
C1 C14 C13 123.5(4) . . ?
C5 C14 C13 118.9(4) . . ?

loop_
_geom_bond_atom_site_label_1
_geom_bond_atom_site_label_2
_geom_bond_distance
_geom_bond_site_symmetry_2
_geom_bond_publ_flag
C1 C2 1.387(7) . ?
C1 C14 1.393(6) . ?
C1 Br1 1.904(4) . ?
C2 C3 1.408(6) . ?
C2 H2 0.9500 . ?
C3 C4 1.366(7) . ?
C3 H3 0.9500 . ?
C4 C5 1.400(7) . ?
C4 H4 0.9500 . ?
C5 C14 1.411(6) . ?
C5 C6 1.492(6) . ?
C6 O1 1.218(5) . ?
C6 C7 1.482(6) . ?
C7 C12 1.399(6) . ?
C7 C8 1.403(6) . ?
C8 C9 1.385(7) . ?
C8 H8 0.9500 . ?
C9 C10 1.392(7) . ?
C9 H9 0.9500 . ?
C10 C11 1.383(7) . ?
C10 H10 0.9500 . ?
C11 C12 1.392(7) . ?
C11 H11 0.9500 . ?
C12 C13 1.495(6) . ?
C13 O2 1.223(5) . ?
C13 C14 1.505(6) . ?

loop_
_geom_torsion_atom_site_label_1
_geom_torsion_atom_site_label_2
_geom_torsion_atom_site_label_3
_geom_torsion_atom_site_label_4
_geom_torsion
_geom_torsion_site_symmetry_1
_geom_torsion_site_symmetry_2
_geom_torsion_site_symmetry_3
_geom_torsion_site_symmetry_4
_geom_torsion_publ_flag
C14 C1 C2 C3 0.1(9) . . . . ?
Br1 C1 C2 C3 -179.8(6) . . . . ?
C1 C2 C3 C4 1.9(11) . . . . ?
C2 C3 C4 C5 -2.4(10) . . . . ?
C3 C4 C5 C14 0.9(8) . . . . ?
C3 C4 C5 C6 -179.5(6) . . . . ?
C4 C5 C6 O1 -2.6(6) . . . . ?
C14 C5 C6 O1 177.0(5) . . . . ?
C4 C5 C6 C7 177.2(4) . . . . ?
C14 C5 C6 C7 -3.2(6) . . . . ?
O1 C6 C7 C12 -178.0(5) . . . . ?
C5 C6 C7 C12 2.2(6) . . . . ?
O1 C6 C7 C8 1.0(7) . . . . ?
C5 C6 C7 C8 -178.8(4) . . . . ?
C12 C7 C8 C9 -0.9(7) . . . . ?
C6 C7 C8 C9 -179.9(4) . . . . ?
C7 C8 C9 C10 0.0(7) . . . . ?
C8 C9 C10 C11 0.8(7) . . . . ?
C9 C10 C11 C12 -0.6(7) . . . . ?
C10 C11 C12 C7 -0.3(7) . . . . ?
C10 C11 C12 C13 179.4(4) . . . . ?
C8 C7 C12 C11 1.1(7) . . . . ?
C6 C7 C12 C11 -179.9(4) . . . . ?
C8 C7 C12 C13 -178.6(4) . . . . ?
C6 C7 C12 C13 0.3(7) . . . . ?
C11 C12 C13 O2 -1.9(7) . . . . ?
C7 C12 C13 O2 177.9(5) . . . . ?
C11 C12 C13 C14 178.3(4) . . . . ?
C7 C12 C13 C14 -2.0(7) . . . . ?
C2 C1 C14 C5 -1.6(7) . . . . ?
Br1 C1 C14 C5 178.3(3) . . . . ?
C2 C1 C14 C13 178.3(5) . . . . ?
Br1 C1 C14 C13 -1.8(6) . . . . ?
C4 C5 C14 C1 1.1(7) . . . . ?
C6 C5 C14 C1 -178.4(4) . . . . ?
C4 C5 C14 C13 -178.8(4) . . . . ?
C6 C5 C14 C13 1.6(7) . . . . ?
O2 C13 C14 C1 1.2(7) . . . . ?
C12 C13 C14 C1 -178.9(4) . . . . ?
O2 C13 C14 C5 -178.8(4) . . . . ?
C12 C13 C14 C5 1.0(6) . . . . ?
